data_4071026
loop_
_publ_author_name
'Lavanant, Laurent'
'Rodrigues, Anne-Sophie'
'Kirillov, Evgueni'
'Carpentier, Jean-Fran\,cois'
'Jordan, Richard F.'

_publ_section_title
;
 Synthesis, Structures, Dynamics, and Ethylene Polymerization Activity of
 Nickel Complexes Containing anortho-Methoxy-aryl Diphosphine Ligand
;
_journal_issue 9
_journal_name_full Organometallics
_journal_page_first 2107
_journal_paper_doi 10.1021/om701215s
_journal_volume 27
_journal_year 2008
_chemical_formula_sum 'C69 H84 Br4 Cl6 N2 Ni2 O8 P4'
_chemical_formula_weight 1843.02
_chemical_name_systematic
; 
 ? 
;
_space_group_IT_number 14
_symmetry_space_group_name_Hall '-P 2ybc'
_symmetry_space_group_name_H-M 'P 1 21/c 1'
_atom_sites_solution_hydrogens geom
_atom_sites_solution_primary direct
_atom_sites_solution_secondary difmap
_audit_creation_method SHELXL-97
_cell_angle_alpha 90.00
_cell_angle_beta 90.563(4)
_cell_angle_gamma 90.00
_cell_formula_units_Z 4
_cell_length_a 20.072(5)
_cell_length_b 18.123(4)
_cell_length_c 21.659(5)
_cell_measurement_temperature 100(2)
_cell_volume 7878(3)
_computing_structure_refinement 'SHELXL-97 (Sheldrick, 1997)'
_computing_structure_solution 'SHELXS-97 (Sheldrick, 1990)'
_diffrn_ambient_temperature 100(2)
_diffrn_measured_fraction_theta_full 0.999
_diffrn_measured_fraction_theta_max 0.999
_diffrn_radiation_monochromator graphite
_diffrn_radiation_source 'fine-focus sealed tube'
_diffrn_radiation_type MoK\a
_diffrn_radiation_wavelength 0.71073
_diffrn_reflns_av_R_equivalents 0.0477
_diffrn_reflns_av_sigmaI/netI 0.0553
_diffrn_reflns_limit_h_max 23
_diffrn_reflns_limit_h_min -23
_diffrn_reflns_limit_k_max 21
_diffrn_reflns_limit_k_min -21
_diffrn_reflns_limit_l_max 25
_diffrn_reflns_limit_l_min -25
_diffrn_reflns_number 75435
_diffrn_reflns_theta_full 25.03
_diffrn_reflns_theta_max 25.03
_diffrn_reflns_theta_min 1.47
_exptl_absorpt_coefficient_mu 2.843
_exptl_absorpt_correction_T_max 0.6548
_exptl_absorpt_correction_T_min 0.5206
_exptl_absorpt_correction_type multi-scan
_exptl_absorpt_process_details
;
absorption corrections were made based on correspondance of
equivalent intensities usingprogram SADABS (G. Sheldrick, Bruker 
Analytical X-ray Systems, Madison, WI)
;
_exptl_crystal_colour purple
_exptl_crystal_density_diffrn 1.554
_exptl_crystal_density_method 'not measured'
_exptl_crystal_description blocks
_exptl_crystal_F_000 3736
_exptl_crystal_size_max 0.25
_exptl_crystal_size_mid 0.20
_exptl_crystal_size_min 0.15
_refine_diff_density_max 1.437
_refine_diff_density_min -0.681
_refine_diff_density_rms 0.086
_refine_ls_extinction_method none
_refine_ls_goodness_of_fit_ref 0.918
_refine_ls_hydrogen_treatment constr
_refine_ls_matrix_type full
_refine_ls_number_parameters 874
_refine_ls_number_reflns 13908
_refine_ls_number_restraints 0
_refine_ls_restrained_S_all 0.918
_refine_ls_R_factor_all 0.0485
_refine_ls_R_factor_gt 0.0327
_refine_ls_shift/su_max 0.010
_refine_ls_shift/su_mean 0.000
_refine_ls_structure_factor_coef Fsqd
_refine_ls_weighting_details 'calc w=1/[\s^2^(Fo^2^)+(0.0324P)^2^+0.0000P] where P=(Fo^2^+2Fc^2^)/3'
_refine_ls_weighting_scheme calc
_refine_ls_wR_factor_gt 0.0723
_refine_ls_wR_factor_ref 0.0751
_reflns_number_gt 10263
_reflns_number_total 13908
_reflns_threshold_expression >2sigma(I)
_cod_data_source_file om701215s-file002.cif
_cod_data_source_block complex3
_cod_original_cell_volume 7879(3)
_cod_original_sg_symbol_H-M P21/c
_cod_database_code 4071026

loop_
_symmetry_equiv_pos_as_xyz
'x, y, z'
'-x, y+1/2, -z+1/2'
'-x, -y, -z'
'x, -y-1/2, z-1/2'

loop_
_atom_site_label
_atom_site_type_symbol
_atom_site_fract_x
_atom_site_fract_y
_atom_site_fract_z
_atom_site_U_iso_or_equiv
_atom_site_adp_type
_atom_site_occupancy
_atom_site_symmetry_multiplicity
_atom_site_calc_flag
_atom_site_refinement_flags
Br1 Br 1.042462(18) 0.919184(19) 0.165292(16) 0.01919(9) Uani 1 1 d .
Br2 Br 1.011814(17) 0.766502(19) 0.067100(16) 0.01949(9) Uani 1 1 d .
Br3 Br 0.510712(18) 0.728496(19) 0.062227(16) 0.01954(9) Uani 1 1 d .
Br4 Br 0.533596(18) 0.561194(19) 0.145587(17) 0.02167(9) Uani 1 1 d .
C1 C 0.88545(17) 0.93829(18) 0.25249(16) 0.0174(8) Uani 1 1 d .
C2 C 0.91330(17) 0.97977(19) 0.30092(16) 0.0224(9) Uani 1 1 d .
H2 H 0.9457 0.9575 0.3271 0.027 Uiso 1 1 calc R
C3 C 0.89497(19) 1.0523(2) 0.31165(18) 0.0278(9) Uani 1 1 d .
C4 C 0.84805(19) 1.0832(2) 0.27232(18) 0.0309(10) Uani 1 1 d .
H4 H 0.8342 1.1326 0.2793 0.037 Uiso 1 1 calc R
C5 C 0.82071(19) 1.0449(2) 0.22341(18) 0.0279(9) Uani 1 1 d .
H5 H 0.7892 1.0681 0.1968 0.033 Uiso 1 1 calc R
C6 C 0.83945(18) 0.97221(19) 0.21325(16) 0.0202(8) Uani 1 1 d .
C7 C 0.9240(2) 1.0948(2) 0.36512(19) 0.0401(11) Uani 1 1 d .
H7A H 0.9449 1.1400 0.3499 0.060 Uiso 1 1 calc R
H7B H 0.9575 1.0645 0.3864 0.060 Uiso 1 1 calc R
H7C H 0.8885 1.1076 0.3939 0.060 Uiso 1 1 calc R
C8 C 0.76725(18) 0.9626(2) 0.12476(17) 0.0299(10) Uani 1 1 d .
H8A H 0.7293 0.9813 0.1482 0.045 Uiso 1 1 calc R
H8B H 0.7516 0.9257 0.0949 0.045 Uiso 1 1 calc R
H8C H 0.7884 1.0035 0.1028 0.045 Uiso 1 1 calc R
C9 C 0.96370(17) 0.82011(18) 0.30566(15) 0.0175(8) Uani 1 1 d .
C10 C 1.02983(17) 0.79857(18) 0.29871(16) 0.0195(8) Uani 1 1 d .
H10 H 1.0487 0.7992 0.2586 0.023 Uiso 1 1 calc R
C11 C 1.06933(18) 0.77608(19) 0.34857(16) 0.0213(8) Uani 1 1 d .
C12 C 1.04024(19) 0.7765(2) 0.40633(16) 0.0265(9) Uani 1 1 d .
H12 H 1.0662 0.7620 0.4412 0.032 Uiso 1 1 calc R
C13 C 0.97429(19) 0.7975(2) 0.41504(16) 0.0260(9) Uani 1 1 d .
H13 H 0.9557 0.7969 0.4552 0.031 Uiso 1 1 calc R
C14 C 0.93613(18) 0.81922(19) 0.36494(16) 0.0208(8) Uani 1 1 d .
C15 C 1.13993(17) 0.7516(2) 0.33962(17) 0.0291(10) Uani 1 1 d .
H15A H 1.1423 0.7193 0.3034 0.044 Uiso 1 1 calc R
H15B H 1.1553 0.7247 0.3763 0.044 Uiso 1 1 calc R
H15C H 1.1683 0.7949 0.3332 0.044 Uiso 1 1 calc R
C16 C 0.8428(2) 0.8478(2) 0.42841(17) 0.0381(11) Uani 1 1 d .
H16A H 0.8452 0.8003 0.4500 0.057 Uiso 1 1 calc R
H16B H 0.7961 0.8630 0.4244 0.057 Uiso 1 1 calc R
H16C H 0.8676 0.8850 0.4520 0.057 Uiso 1 1 calc R
C17 C 0.80516(17) 0.7555(2) 0.26770(16) 0.0249(9) Uani 1 1 d .
H17A H 0.7731 0.7247 0.2450 0.037 Uiso 1 1 calc R
H17B H 0.7816 0.7959 0.2881 0.037 Uiso 1 1 calc R
H17C H 0.8283 0.7254 0.2988 0.037 Uiso 1 1 calc R
C18 C 0.82000(17) 0.77773(18) 0.09485(16) 0.0189(8) Uani 1 1 d .
C19 C 0.84156(18) 0.82002(18) 0.04536(16) 0.0197(8) Uani 1 1 d .
H19 H 0.8859 0.8382 0.0458 0.024 Uiso 1 1 calc R
C20 C 0.80039(19) 0.8365(2) -0.00460(16) 0.0244(9) Uani 1 1 d .
C21 C 0.73566(19) 0.8095(2) -0.00319(17) 0.0271(9) Uani 1 1 d .
H21 H 0.7067 0.8200 -0.0370 0.033 Uiso 1 1 calc R
C22 C 0.71149(19) 0.7681(2) 0.04537(17) 0.0277(9) Uani 1 1 d .
H22 H 0.6668 0.7508 0.0448 0.033 Uiso 1 1 calc R
C23 C 0.75349(18) 0.75216(19) 0.09505(17) 0.0216(9) Uani 1 1 d .
C24 C 0.8262(2) 0.8805(2) -0.05794(17) 0.0388(11) Uani 1 1 d .
H24A H 0.8183 0.9331 -0.0506 0.058 Uiso 1 1 calc R
H24B H 0.8030 0.8653 -0.0959 0.058 Uiso 1 1 calc R
H24C H 0.8741 0.8717 -0.0622 0.058 Uiso 1 1 calc R
C25 C 0.67658(18) 0.6671(2) 0.13971(19) 0.0363(11) Uani 1 1 d .
H25A H 0.6373 0.6993 0.1389 0.054 Uiso 1 1 calc R
H25B H 0.6741 0.6337 0.1752 0.054 Uiso 1 1 calc R
H25C H 0.6780 0.6382 0.1015 0.054 Uiso 1 1 calc R
C26 C 0.88463(17) 0.65559(18) 0.15529(15) 0.0160(8) Uani 1 1 d .
C27 C 0.85957(18) 0.61494(19) 0.10604(16) 0.0229(9) Uani 1 1 d .
H27 H 0.8379 0.6401 0.0730 0.028 Uiso 1 1 calc R
C28 C 0.8651(2) 0.5381(2) 0.10351(17) 0.0284(10) Uani 1 1 d .
C29 C 0.89675(18) 0.5029(2) 0.15172(17) 0.0258(9) Uani 1 1 d .
H29 H 0.9009 0.4507 0.1509 0.031 Uiso 1 1 calc R
C30 C 0.92262(17) 0.54154(19) 0.20143(16) 0.0210(8) Uani 1 1 d .
H30 H 0.9442 0.5158 0.2342 0.025 Uiso 1 1 calc R
C31 C 0.91715(17) 0.61761(19) 0.20366(16) 0.0188(8) Uani 1 1 d .
C32 C 0.8354(2) 0.4948(2) 0.04992(18) 0.0454(13) Uani 1 1 d .
H32A H 0.8698 0.4858 0.0190 0.068 Uiso 1 1 calc R
H32B H 0.7989 0.5232 0.0311 0.068 Uiso 1 1 calc R
H32C H 0.8182 0.4476 0.0650 0.068 Uiso 1 1 calc R
C33 C 0.96773(18) 0.6218(2) 0.30403(16) 0.0265(9) Uani 1 1 d .
H33A H 0.9334 0.5891 0.3205 0.040 Uiso 1 1 calc R
H33B H 0.9807 0.6579 0.3356 0.040 Uiso 1 1 calc R
H33C H 1.0067 0.5926 0.2923 0.040 Uiso 1 1 calc R
C34 C 0.38460(16) 0.83365(18) 0.15938(15) 0.0155(8) Uani 1 1 d .
C35 C 0.36006(17) 0.87839(18) 0.11168(16) 0.0202(8) Uani 1 1 d .
H35 H 0.3381 0.8558 0.0775 0.024 Uiso 1 1 calc R
C36 C 0.36666(18) 0.95454(19) 0.11257(16) 0.0239(9) Uani 1 1 d .
C37 C 0.39767(17) 0.98583(19) 0.16409(17) 0.0237(9) Uani 1 1 d .
H37 H 0.4023 1.0379 0.1661 0.028 Uiso 1 1 calc R
C38 C 0.42166(17) 0.94363(19) 0.21193(16) 0.0206(8) Uani 1 1 d .
H38 H 0.4420 0.9668 0.2467 0.025 Uiso 1 1 calc R
C39 C 0.41644(17) 0.86714(19) 0.20992(16) 0.0184(8) Uani 1 1 d .
C40 C 0.3399(2) 1.0023(2) 0.06078(18) 0.0367(11) Uani 1 1 d .
H40A H 0.3768 1.0185 0.0348 0.055 Uiso 1 1 calc R
H40B H 0.3176 1.0456 0.0782 0.055 Uiso 1 1 calc R
H40C H 0.3080 0.9739 0.0358 0.055 Uiso 1 1 calc R
C41 C 0.47024(18) 0.8553(2) 0.30790(16) 0.0254(9) Uani 1 1 d .
H41A H 0.5107 0.8819 0.2961 0.038 Uiso 1 1 calc R
H41B H 0.4816 0.8172 0.3383 0.038 Uiso 1 1 calc R
H41C H 0.4384 0.8900 0.3259 0.038 Uiso 1 1 calc R
C42 C 0.31742(17) 0.71827(17) 0.09259(15) 0.0161(8) Uani 1 1 d .
C43 C 0.33823(18) 0.69101(18) 0.03594(16) 0.0193(8) Uani 1 1 d .
H43 H 0.3839 0.6791 0.0306 0.023 Uiso 1 1 calc R
C44 C 0.29356(18) 0.68075(19) -0.01333(16) 0.0217(9) Uani 1 1 d .
C45 C 0.22768(18) 0.69744(19) -0.00341(16) 0.0222(9) Uani 1 1 d .
H45 H 0.1965 0.6904 -0.0362 0.027 Uiso 1 1 calc R
C46 C 0.20483(18) 0.72414(19) 0.05269(16) 0.0215(9) Uani 1 1 d .
H46 H 0.1589 0.7349 0.0582 0.026 Uiso 1 1 calc R
C47 C 0.25029(17) 0.73482(18) 0.10033(16) 0.0183(8) Uani 1 1 d .
C48 C 0.3180(2) 0.6535(2) -0.07459(16) 0.0337(10) Uani 1 1 d .
H48A H 0.3154 0.5995 -0.0757 0.051 Uiso 1 1 calc R
H48B H 0.3643 0.6690 -0.0802 0.051 Uiso 1 1 calc R
H48C H 0.2901 0.6741 -0.1078 0.051 Uiso 1 1 calc R
C49 C 0.16907(17) 0.7950(2) 0.16239(17) 0.0263(9) Uani 1 1 d .
H49A H 0.1632 0.8330 0.1306 0.039 Uiso 1 1 calc R
H49B H 0.1651 0.8175 0.2033 0.039 Uiso 1 1 calc R
H49C H 0.1347 0.7570 0.1572 0.039 Uiso 1 1 calc R
C50 C 0.46484(17) 0.65428(18) 0.29677(15) 0.0173(8) Uani 1 1 d .
C51 C 0.53130(17) 0.67457(18) 0.28864(16) 0.0184(8) Uani 1 1 d .
H51 H 0.5486 0.6757 0.2480 0.022 Uiso 1 1 calc R
C52 C 0.57293(18) 0.69304(18) 0.33750(16) 0.0200(8) Uani 1 1 d .
C53 C 0.54622(19) 0.69155(19) 0.39598(16) 0.0248(9) Uani 1 1 d .
H53 H 0.5739 0.7044 0.4302 0.030 Uiso 1 1 calc R
C54 C 0.48112(19) 0.6722(2) 0.40653(17) 0.0254(9) Uani 1 1 d .
H54 H 0.4644 0.6719 0.4474 0.030 Uiso 1 1 calc R
C55 C 0.43998(18) 0.65304(19) 0.35716(16) 0.0221(9) Uani 1 1 d .
C56 C 0.64454(17) 0.7150(2) 0.32664(17) 0.0277(9) Uani 1 1 d .
H56A H 0.6742 0.6816 0.3494 0.042 Uiso 1 1 calc R
H56B H 0.6517 0.7657 0.3410 0.042 Uiso 1 1 calc R
H56C H 0.6541 0.7120 0.2824 0.042 Uiso 1 1 calc R
C57 C 0.3475(2) 0.6301(2) 0.42330(17) 0.0394(11) Uani 1 1 d .
H57A H 0.3724 0.5947 0.4488 0.059 Uiso 1 1 calc R
H57B H 0.3007 0.6150 0.4206 0.059 Uiso 1 1 calc R
H57C H 0.3505 0.6792 0.4421 0.059 Uiso 1 1 calc R
C58 C 0.38100(17) 0.54323(18) 0.24082(15) 0.0178(8) Uani 1 1 d .
C59 C 0.40791(17) 0.49697(19) 0.28640(16) 0.0217(9) Uani 1 1 d .
H59 H 0.4424 0.5154 0.3125 0.026 Uiso 1 1 calc R
C60 C 0.38603(19) 0.4255(2) 0.29471(17) 0.0255(9) Uani 1 1 d .
C61 C 0.33560(19) 0.4000(2) 0.25633(17) 0.0276(9) Uani 1 1 d .
H61 H 0.3191 0.3514 0.2621 0.033 Uiso 1 1 calc R
C62 C 0.30852(19) 0.4430(2) 0.20980(17) 0.0270(9) Uani 1 1 d .
H62 H 0.2744 0.4237 0.1837 0.032 Uiso 1 1 calc R
C63 C 0.33149(18) 0.51506(19) 0.20117(16) 0.0207(8) Uani 1 1 d .
C64 C 0.41537(19) 0.3770(2) 0.34484(18) 0.0360(11) Uani 1 1 d .
H64A H 0.3801 0.3618 0.3731 0.054 Uiso 1 1 calc R
H64B H 0.4496 0.4046 0.3677 0.054 Uiso 1 1 calc R
H64C H 0.4354 0.3332 0.3262 0.054 Uiso 1 1 calc R
C65 C 0.26252(18) 0.5320(2) 0.11171(16) 0.0264(9) Uani 1 1 d .
H65A H 0.2819 0.4885 0.0918 0.040 Uiso 1 1 calc R
H65B H 0.2525 0.5695 0.0804 0.040 Uiso 1 1 calc R
H65C H 0.2214 0.5179 0.1326 0.040 Uiso 1 1 calc R
C66 C 0.30880(18) 0.7275(2) 0.26767(16) 0.0249(9) Uani 1 1 d .
H66A H 0.2878 0.7726 0.2519 0.037 Uiso 1 1 calc R
H66B H 0.3337 0.7387 0.3057 0.037 Uiso 1 1 calc R
H66C H 0.2744 0.6907 0.2764 0.037 Uiso 1 1 calc R
C67 C 0.91351(19) 0.0655(2) -0.00314(19) 0.0406(11) Uani 1 1 d .
H67A H 0.9178 0.0309 -0.0383 0.049 Uiso 1 1 calc R
H67B H 0.9439 0.1076 -0.0104 0.049 Uiso 1 1 calc R
C68 C 0.2265(2) 0.9672(2) 0.22129(18) 0.0346(10) Uani 1 1 d .
H68A H 0.1786 0.9558 0.2164 0.042 Uiso 1 1 calc R
H68B H 0.2505 0.9437 0.1867 0.042 Uiso 1 1 calc R
C69 C 0.5645(2) 0.5666(2) 0.96870(19) 0.0366(11) Uani 1 1 d .
H69A H 0.5424 0.5893 1.0047 0.044 Uiso 1 1 calc R
H69B H 0.5298 0.5554 0.9373 0.044 Uiso 1 1 calc R
Cl1 Cl 0.83084(6) 0.09831(7) -0.00040(6) 0.0646(4) Uani 1 1 d .
Cl2 Cl 0.93752(6) 0.02077(7) 0.06459(5) 0.0488(3) Uani 1 1 d .
Cl3 Cl 0.23786(5) 1.06304(5) 0.21774(5) 0.0399(3) Uani 1 1 d .
Cl4 Cl 0.25564(6) 0.93021(6) 0.29115(5) 0.0437(3) Uani 1 1 d .
Cl5 Cl 0.62210(7) 0.62988(6) 0.93767(6) 0.0670(4) Uani 1 1 d .
Cl6 Cl 0.60279(6) 0.48503(6) 0.99159(6) 0.0499(3) Uani 1 1 d .
N1 N 0.85353(13) 0.78580(14) 0.22483(12) 0.0145(6) Uani 1 1 d .
N2 N 0.35444(13) 0.69832(14) 0.22140(12) 0.0147(6) Uani 1 1 d .
Ni1 Ni 0.96573(2) 0.82304(2) 0.153450(19) 0.01437(11) Uani 1 1 d .
Ni2 Ni 0.46288(2) 0.66356(2) 0.144541(19) 0.01513(11) Uani 1 1 d .
O1 O 0.81458(12) 0.92960(13) 0.16621(11) 0.0249(6) Uani 1 1 d .
O2 O 0.87093(12) 0.84048(14) 0.36865(11) 0.0251(6) Uani 1 1 d .
O3 O 0.73581(12) 0.71137(14) 0.14481(11) 0.0293(7) Uani 1 1 d .
O4 O 0.94184(12) 0.65991(12) 0.25051(10) 0.0219(6) Uani 1 1 d .
O5 O 0.44093(12) 0.82144(12) 0.25422(10) 0.0221(6) Uani 1 1 d .
O6 O 0.23346(11) 0.76215(13) 0.15666(11) 0.0240(6) Uani 1 1 d .
O7 O 0.37495(12) 0.63223(14) 0.36309(11) 0.0261(6) Uani 1 1 d .
O8 O 0.30890(12) 0.56116(13) 0.15585(11) 0.0236(6) Uani 1 1 d .
P1 P 0.91615(5) 0.84653(5) 0.23747(4) 0.0159(2) Uani 1 1 d .
P2 P 0.87915(4) 0.75491(5) 0.15560(4) 0.0154(2) Uani 1 1 d .
P3 P 0.37864(4) 0.73435(5) 0.15341(4) 0.0152(2) Uani 1 1 d .
P4 P 0.41488(5) 0.63435(5) 0.22874(4) 0.0163(2) Uani 1 1 d .

loop_
_atom_site_aniso_label
_atom_site_aniso_U_11
_atom_site_aniso_U_22
_atom_site_aniso_U_33
_atom_site_aniso_U_23
_atom_site_aniso_U_13
_atom_site_aniso_U_12
Br1 0.0209(2) 0.01576(19) 0.02092(19) -0.00254(15) 0.00179(15) -0.00303(15)
Br2 0.0205(2) 0.0216(2) 0.01641(19) -0.00399(15) 0.00187(15) -0.00069(16)
Br3 0.0204(2) 0.0195(2) 0.01879(19) 0.00332(15) 0.00328(15) -0.00026(16)
Br4 0.0236(2) 0.01771(19) 0.0238(2) 0.00323(16) 0.00450(16) 0.00532(16)
C1 0.015(2) 0.0162(19) 0.021(2) 0.0008(16) 0.0097(16) -0.0024(15)
C2 0.019(2) 0.020(2) 0.028(2) -0.0011(17) 0.0071(17) -0.0011(16)
C3 0.028(2) 0.022(2) 0.034(2) -0.0073(18) 0.0128(19) -0.0053(18)
C4 0.036(3) 0.014(2) 0.043(3) -0.0004(19) 0.017(2) 0.0011(19)
C5 0.031(2) 0.022(2) 0.031(2) 0.0061(18) 0.0109(19) 0.0043(18)
C6 0.022(2) 0.021(2) 0.018(2) 0.0026(16) 0.0071(16) -0.0012(17)
C7 0.039(3) 0.028(2) 0.054(3) -0.018(2) 0.010(2) -0.002(2)
C8 0.030(2) 0.034(2) 0.026(2) 0.0104(19) -0.0007(18) 0.0102(19)
C9 0.020(2) 0.0158(19) 0.0163(19) -0.0010(15) -0.0004(16) -0.0001(16)
C10 0.026(2) 0.0154(19) 0.017(2) -0.0008(15) 0.0021(17) -0.0036(16)
C11 0.023(2) 0.020(2) 0.020(2) -0.0031(16) -0.0026(17) -0.0019(17)
C12 0.031(2) 0.031(2) 0.018(2) 0.0011(17) -0.0064(18) 0.0004(19)
C13 0.036(3) 0.028(2) 0.014(2) 0.0007(17) 0.0041(18) 0.0024(19)
C14 0.022(2) 0.020(2) 0.021(2) -0.0015(16) 0.0033(17) -0.0006(17)
C15 0.025(2) 0.040(3) 0.022(2) -0.0010(18) -0.0081(18) 0.0053(19)
C16 0.041(3) 0.048(3) 0.026(2) 0.007(2) 0.016(2) 0.014(2)
C17 0.022(2) 0.029(2) 0.024(2) -0.0021(17) 0.0044(17) -0.0054(18)
C18 0.021(2) 0.0152(19) 0.021(2) 0.0000(16) -0.0024(16) 0.0017(16)
C19 0.019(2) 0.018(2) 0.022(2) -0.0007(16) -0.0002(16) 0.0022(16)
C20 0.030(2) 0.021(2) 0.022(2) 0.0031(17) -0.0006(18) 0.0034(18)
C21 0.030(2) 0.031(2) 0.020(2) 0.0023(18) -0.0095(18) 0.0052(19)
C22 0.022(2) 0.032(2) 0.029(2) -0.0009(19) -0.0042(18) -0.0028(18)
C23 0.022(2) 0.020(2) 0.023(2) 0.0033(16) -0.0023(17) -0.0003(17)
C24 0.042(3) 0.049(3) 0.025(2) 0.018(2) -0.004(2) 0.004(2)
C25 0.024(2) 0.040(3) 0.045(3) 0.012(2) -0.004(2) -0.012(2)
C26 0.019(2) 0.0128(18) 0.0165(19) 0.0005(15) 0.0034(15) -0.0011(15)
C27 0.028(2) 0.022(2) 0.018(2) 0.0034(16) -0.0015(17) -0.0055(17)
C28 0.042(3) 0.020(2) 0.024(2) -0.0037(17) 0.0026(19) -0.0079(19)
C29 0.034(2) 0.014(2) 0.029(2) 0.0023(17) 0.0087(19) -0.0014(17)
C30 0.022(2) 0.017(2) 0.025(2) 0.0063(16) 0.0028(17) -0.0004(16)
C31 0.018(2) 0.020(2) 0.019(2) -0.0014(16) 0.0034(16) -0.0014(16)
C32 0.081(4) 0.023(2) 0.031(3) -0.003(2) -0.013(2) -0.012(2)
C33 0.034(2) 0.024(2) 0.022(2) 0.0062(17) -0.0054(18) 0.0053(18)
C34 0.0134(19) 0.0149(19) 0.0182(19) -0.0011(15) 0.0021(15) 0.0002(15)
C35 0.024(2) 0.016(2) 0.020(2) -0.0009(16) 0.0019(17) 0.0022(16)
C36 0.029(2) 0.019(2) 0.024(2) 0.0008(17) -0.0015(18) 0.0019(17)
C37 0.027(2) 0.0132(19) 0.031(2) -0.0011(17) 0.0067(18) -0.0006(17)
C38 0.022(2) 0.019(2) 0.021(2) -0.0075(16) 0.0002(16) -0.0006(17)
C39 0.017(2) 0.019(2) 0.020(2) 0.0016(16) 0.0025(16) 0.0007(16)
C40 0.055(3) 0.020(2) 0.035(3) 0.0039(19) -0.008(2) 0.001(2)
C41 0.029(2) 0.025(2) 0.022(2) -0.0006(17) -0.0063(18) -0.0020(18)
C42 0.019(2) 0.0094(18) 0.020(2) -0.0003(15) 0.0001(16) -0.0026(15)
C43 0.018(2) 0.017(2) 0.023(2) 0.0006(16) 0.0021(16) -0.0001(16)
C44 0.028(2) 0.021(2) 0.016(2) -0.0020(16) -0.0020(17) -0.0018(17)
C45 0.025(2) 0.019(2) 0.023(2) 0.0041(17) -0.0081(17) -0.0048(17)
C46 0.020(2) 0.019(2) 0.025(2) 0.0026(17) -0.0002(17) 0.0009(16)
C47 0.023(2) 0.0141(19) 0.018(2) 0.0003(15) 0.0007(16) -0.0001(16)
C48 0.038(3) 0.044(3) 0.019(2) -0.0067(19) 0.0013(19) -0.002(2)
C49 0.021(2) 0.027(2) 0.031(2) -0.0033(18) 0.0029(18) 0.0042(18)
C50 0.021(2) 0.0140(19) 0.0172(19) 0.0013(15) -0.0004(16) 0.0010(16)
C51 0.025(2) 0.0140(19) 0.0163(19) 0.0021(15) 0.0015(16) 0.0024(16)
C52 0.023(2) 0.0145(19) 0.023(2) 0.0024(16) 0.0001(17) 0.0024(16)
C53 0.032(2) 0.022(2) 0.020(2) 0.0013(17) -0.0069(18) 0.0008(18)
C54 0.035(2) 0.025(2) 0.017(2) 0.0036(17) 0.0024(18) -0.0020(18)
C55 0.023(2) 0.022(2) 0.021(2) 0.0016(17) 0.0014(17) -0.0004(17)
C56 0.024(2) 0.028(2) 0.031(2) 0.0000(18) -0.0029(18) 0.0007(18)
C57 0.039(3) 0.053(3) 0.027(2) -0.006(2) 0.018(2) -0.011(2)
C58 0.018(2) 0.0160(19) 0.020(2) 0.0002(16) 0.0092(16) 0.0009(16)
C59 0.018(2) 0.022(2) 0.025(2) 0.0021(17) 0.0049(17) -0.0005(16)
C60 0.027(2) 0.021(2) 0.028(2) 0.0056(18) 0.0091(18) 0.0034(18)
C61 0.036(3) 0.012(2) 0.035(2) 0.0033(18) 0.011(2) -0.0007(18)
C62 0.031(2) 0.021(2) 0.029(2) -0.0046(18) 0.0083(18) -0.0052(18)
C63 0.021(2) 0.019(2) 0.023(2) -0.0029(17) 0.0063(17) 0.0006(16)
C64 0.035(3) 0.026(2) 0.047(3) 0.018(2) 0.002(2) 0.002(2)
C65 0.026(2) 0.028(2) 0.024(2) -0.0042(18) -0.0007(18) -0.0049(18)
C66 0.027(2) 0.026(2) 0.022(2) -0.0015(17) 0.0028(17) 0.0060(18)
C67 0.032(3) 0.051(3) 0.039(3) 0.020(2) 0.010(2) 0.006(2)
C68 0.039(3) 0.025(2) 0.040(3) 0.000(2) 0.003(2) -0.001(2)
C69 0.034(3) 0.027(2) 0.049(3) 0.008(2) 0.015(2) 0.008(2)
Cl1 0.0461(8) 0.0710(9) 0.0771(9) 0.0486(8) 0.0235(7) 0.0271(7)
Cl2 0.0435(7) 0.0651(8) 0.0380(7) 0.0209(6) 0.0059(5) 0.0096(6)
Cl3 0.0481(7) 0.0252(6) 0.0466(7) 0.0087(5) 0.0016(5) 0.0009(5)
Cl4 0.0488(7) 0.0411(7) 0.0412(7) 0.0154(5) 0.0070(5) 0.0150(6)
Cl5 0.0881(10) 0.0285(6) 0.0855(10) 0.0083(6) 0.0578(8) 0.0078(7)
Cl6 0.0565(8) 0.0331(6) 0.0605(8) 0.0118(6) 0.0236(6) 0.0127(6)
N1 0.0153(16) 0.0143(16) 0.0140(15) 0.0014(12) 0.0019(13) -0.0016(12)
N2 0.0161(16) 0.0138(15) 0.0142(15) 0.0005(12) 0.0032(13) 0.0007(12)
Ni1 0.0156(3) 0.0140(2) 0.0135(2) -0.00028(19) 0.00126(19) -0.00096(19)
Ni2 0.0158(3) 0.0142(2) 0.0153(2) 0.00114(19) 0.00237(19) 0.00140(19)
O1 0.0282(15) 0.0230(15) 0.0234(14) 0.0035(12) -0.0021(12) 0.0093(12)
O2 0.0242(15) 0.0339(16) 0.0174(14) 0.0022(12) 0.0076(11) 0.0040(12)
O3 0.0205(15) 0.0400(17) 0.0273(16) 0.0114(13) -0.0047(12) -0.0095(13)
O4 0.0279(15) 0.0168(13) 0.0207(14) 0.0028(11) -0.0069(12) 0.0013(11)
O5 0.0295(15) 0.0164(13) 0.0202(14) -0.0018(11) -0.0082(12) -0.0016(11)
O6 0.0171(14) 0.0326(15) 0.0222(14) -0.0075(12) -0.0008(11) 0.0077(12)
O7 0.0241(15) 0.0339(16) 0.0204(14) 0.0007(12) 0.0076(12) -0.0041(12)
O8 0.0288(15) 0.0193(14) 0.0227(14) 0.0014(11) -0.0046(12) -0.0035(12)
P1 0.0172(5) 0.0147(5) 0.0160(5) 0.0002(4) 0.0016(4) 0.0005(4)
P2 0.0162(5) 0.0150(5) 0.0150(5) 0.0016(4) -0.0005(4) -0.0011(4)
P3 0.0168(5) 0.0135(5) 0.0152(5) -0.0008(4) 0.0006(4) 0.0005(4)
P4 0.0164(5) 0.0158(5) 0.0168(5) 0.0014(4) 0.0020(4) 0.0006(4)

loop_
_atom_type_symbol
_atom_type_description
_atom_type_scat_dispersion_real
_atom_type_scat_dispersion_imag
_atom_type_scat_source
C C 0.0033 0.0016 'International Tables Vol C Tables 4.2.6.8 and 6.1.1.4'
H H 0.0000 0.0000 'International Tables Vol C Tables 4.2.6.8 and 6.1.1.4'
N N 0.0061 0.0033 'International Tables Vol C Tables 4.2.6.8 and 6.1.1.4'
O O 0.0106 0.0060 'International Tables Vol C Tables 4.2.6.8 and 6.1.1.4'
P P 0.1023 0.0942 'International Tables Vol C Tables 4.2.6.8 and 6.1.1.4'
Ni Ni 0.3393 1.1124 'International Tables Vol C Tables 4.2.6.8 and 6.1.1.4'
Br Br -0.2901 2.4595 'International Tables Vol C Tables 4.2.6.8 and 6.1.1.4'
Cl Cl 0.1484 0.1585 'International Tables Vol C Tables 4.2.6.8 and 6.1.1.4'

loop_
_geom_angle_atom_site_label_1
_geom_angle_atom_site_label_2
_geom_angle_atom_site_label_3
_geom_angle
C6 C1 C2 118.5(3)
C6 C1 P1 121.5(3)
C2 C1 P1 119.6(3)
C3 C2 C1 122.0(4)
C4 C3 C2 117.5(4)
C4 C3 C7 121.6(4)
C2 C3 C7 120.9(4)
C5 C4 C3 122.3(4)
C4 C5 C6 119.6(4)
O1 C6 C5 123.8(3)
O1 C6 C1 116.1(3)
C5 C6 C1 120.1(3)
C10 C9 C14 118.7(3)
C10 C9 P1 118.7(3)
C14 C9 P1 122.6(3)
C9 C10 C11 122.2(3)
C12 C11 C10 117.1(3)
C12 C11 C15 121.7(3)
C10 C11 C15 121.1(3)
C11 C12 C13 122.3(3)
C14 C13 C12 119.5(3)
O2 C14 C13 123.9(3)
O2 C14 C9 115.9(3)
C13 C14 C9 120.2(3)
C19 C18 C23 119.0(3)
C19 C18 P2 118.6(3)
C23 C18 P2 122.4(3)
C20 C19 C18 122.2(3)
C19 C20 C21 117.2(3)
C19 C20 C24 120.5(3)
C21 C20 C24 122.3(3)
C22 C21 C20 122.9(3)
C21 C22 C23 119.1(4)
O3 C23 C22 124.5(3)
O3 C23 C18 115.8(3)
C22 C23 C18 119.7(3)
C27 C26 C31 118.3(3)
C27 C26 P2 120.8(3)
C31 C26 P2 120.9(3)
C26 C27 C28 122.1(3)
C29 C28 C27 118.0(3)
C29 C28 C32 121.1(3)
C27 C28 C32 120.9(3)
C28 C29 C30 121.6(3)
C29 C30 C31 120.2(3)
O4 C31 C30 124.0(3)
O4 C31 C26 116.2(3)
C30 C31 C26 119.8(3)
C35 C34 C39 118.7(3)
C35 C34 P3 120.1(3)
C39 C34 P3 121.1(3)
C36 C35 C34 122.2(3)
C35 C36 C37 117.3(3)
C35 C36 C40 121.8(3)
C37 C36 C40 120.9(3)
C38 C37 C36 121.9(3)
C37 C38 C39 120.4(3)
O5 C39 C38 124.1(3)
O5 C39 C34 116.6(3)
C38 C39 C34 119.3(3)
C43 C42 C47 118.8(3)
C43 C42 P3 119.3(3)
C47 C42 P3 121.8(3)
C42 C43 C44 121.6(3)
C45 C44 C43 117.5(3)
C45 C44 C48 122.2(3)
C43 C44 C48 120.3(3)
C44 C45 C46 122.6(3)
C47 C46 C45 118.7(3)
O6 C47 C46 123.4(3)
O6 C47 C42 115.8(3)
C46 C47 C42 120.8(3)
C51 C50 C55 118.0(3)
C51 C50 P4 118.2(3)
C55 C50 P4 123.8(3)
C52 C51 C50 122.5(3)
C53 C52 C51 117.4(3)
C53 C52 C56 121.7(3)
C51 C52 C56 120.8(3)
C54 C53 C52 122.4(3)
C53 C54 C55 119.7(3)
O7 C55 C54 123.9(3)
O7 C55 C50 116.1(3)
C54 C55 C50 119.9(3)
C59 C58 C63 118.7(3)
C59 C58 P4 120.4(3)
C63 C58 P4 120.6(3)
C60 C59 C58 122.2(3)
C59 C60 C61 117.8(3)
C59 C60 C64 121.1(4)
C61 C60 C64 121.0(3)
C62 C61 C60 122.0(3)
C61 C62 C63 119.8(4)
O8 C63 C62 124.1(3)
O8 C63 C58 116.5(3)
C62 C63 C58 119.4(3)
Cl2 C67 Cl1 112.4(2)
Cl4 C68 Cl3 112.1(2)
Cl6 C69 Cl5 111.8(2)
C17 N1 P2 130.7(2)
C17 N1 P1 129.9(2)
P2 N1 P1 97.32(14)
C66 N2 P4 129.7(2)
C66 N2 P3 130.2(2)
P4 N2 P3 97.79(14)
P1 Ni1 P2 73.08(4)
P1 Ni1 Br2 165.32(3)
P2 Ni1 Br2 95.32(3)
P1 Ni1 Br1 94.03(3)
P2 Ni1 Br1 164.83(3)
Br2 Ni1 Br1 98.59(2)
P1 Ni1 H19 114.9
P2 Ni1 H19 67.6
Br2 Ni1 H19 66.9
Br1 Ni1 H19 112.6
P1 Ni1 H10 67.6
P2 Ni1 H10 111.4
Br2 Ni1 H10 110.0
Br1 Ni1 H10 69.2
H19 Ni1 H10 176.4
P3 Ni2 P4 73.00(4)
P3 Ni2 Br4 163.56(3)
P4 Ni2 Br4 94.24(3)
P3 Ni2 Br3 95.58(3)
P4 Ni2 Br3 164.27(3)
Br4 Ni2 Br3 98.77(2)
P3 Ni2 H51 111.1
P4 Ni2 H51 67.5
Br4 Ni2 H51 71.8
Br3 Ni2 H51 108.2
P3 Ni2 H43 66.2
P4 Ni2 H43 119.8
Br4 Ni2 H43 114.0
Br3 Ni2 H43 62.3
H51 Ni2 H43 168.9
C6 O1 C8 117.7(3)
C14 O2 C16 117.9(3)
C23 O3 C25 117.7(3)
C31 O4 C33 117.1(3)
C39 O5 C41 117.1(3)
C47 O6 C49 117.5(3)
C55 O7 C57 118.3(3)
C63 O8 C65 117.7(3)
N1 P1 C1 111.99(15)
N1 P1 C9 110.13(15)
C1 P1 C9 105.92(16)
N1 P1 Ni1 94.86(10)
C1 P1 Ni1 120.17(11)
C9 P1 Ni1 113.39(12)
C1 P1 P2 129.17(12)
C9 P1 P2 122.99(12)
Ni1 P1 P2 53.59(3)
N1 P2 C26 110.73(15)
N1 P2 C18 111.52(15)
C26 P2 C18 105.36(16)
N1 P2 Ni1 94.75(10)
C26 P2 Ni1 121.88(12)
C18 P2 Ni1 112.36(12)
C26 P2 P1 129.71(12)
C18 P2 P1 122.95(12)
Ni1 P2 P1 53.34(3)
N2 P3 C34 110.02(15)
N2 P3 C42 111.88(15)
C34 P3 C42 104.79(15)
N2 P3 Ni2 94.65(10)
C34 P3 Ni2 123.59(11)
C42 P3 Ni2 111.68(11)
C34 P3 P4 130.23(12)
C42 P3 P4 122.61(11)
Ni2 P3 P4 53.58(3)
N2 P4 C58 111.79(15)
N2 P4 C50 109.40(15)
C58 P4 C50 105.71(16)
N2 P4 Ni2 94.55(10)
C58 P4 Ni2 121.58(11)
C50 P4 Ni2 113.22(12)
C58 P4 P3 129.77(12)
C50 P4 P3 122.22(11)
Ni2 P4 P3 53.41(3)

loop_
_geom_bond_atom_site_label_1
_geom_bond_atom_site_label_2
_geom_bond_distance
Br1 Ni1 2.3380(7)
Br2 Ni1 2.3319(7)
Br3 Ni2 2.3493(7)
Br4 Ni2 2.3359(7)
C1 C6 1.392(5)
C1 C2 1.402(5)
C1 P1 1.804(3)
C2 C3 1.385(5)
C3 C4 1.382(5)
C3 C7 1.504(5)
C4 C5 1.376(5)
C5 C6 1.388(5)
C6 O1 1.369(4)
C8 O1 1.432(4)
C9 C10 1.393(5)
C9 C14 1.403(5)
C9 P1 1.815(3)
C10 C11 1.394(5)
C11 C12 1.386(5)
C11 C15 1.499(5)
C12 C13 1.392(5)
C13 C14 1.379(5)
C14 O2 1.367(4)
C16 O2 1.424(4)
C17 N1 1.458(4)
C18 C19 1.390(5)
C18 C23 1.413(5)
C18 P2 1.811(3)
C19 C20 1.388(5)
C20 C21 1.389(5)
C20 C24 1.500(5)
C21 C22 1.384(5)
C22 C23 1.391(5)
C23 O3 1.357(4)
C25 O3 1.438(4)
C26 C27 1.387(5)
C26 C31 1.409(5)
C26 P2 1.803(3)
C27 C28 1.398(5)
C28 C29 1.374(5)
C28 C32 1.519(5)
C29 C30 1.381(5)
C30 C31 1.384(5)
C31 O4 1.361(4)
C33 O4 1.442(4)
C34 C35 1.399(5)
C34 C39 1.401(4)
C34 P3 1.808(3)
C35 C36 1.387(5)
C36 C37 1.393(5)
C36 C40 1.512(5)
C37 C38 1.371(5)
C38 C39 1.391(5)
C39 O5 1.356(4)
C41 O5 1.436(4)
C42 C43 1.391(4)
C42 C47 1.392(5)
C42 P3 1.816(3)
C43 C44 1.399(5)
C44 C45 1.375(5)
C44 C48 1.503(5)
C45 C46 1.390(5)
C46 C47 1.384(5)
C47 O6 1.362(4)
C49 O6 1.430(4)
C50 C51 1.397(5)
C50 C55 1.405(5)
C50 P4 1.811(3)
C51 C52 1.383(5)
C52 C53 1.380(5)
C52 C56 1.512(5)
C53 C54 1.374(5)
C54 C55 1.389(5)
C55 O7 1.366(4)
C57 O7 1.421(4)
C58 C59 1.399(5)
C58 C63 1.403(5)
C58 P4 1.806(3)
C59 C60 1.380(5)
C60 C61 1.383(5)
C60 C64 1.512(5)
C61 C62 1.382(5)
C62 C63 1.398(5)
C63 O8 1.363(4)
C65 O8 1.429(4)
C66 N2 1.463(4)
C67 Cl2 1.740(4)
C67 Cl1 1.764(4)
C68 Cl4 1.750(4)
C68 Cl3 1.753(4)
C69 Cl6 1.736(4)
C69 Cl5 1.767(4)
N1 P2 1.686(3)
N1 P1 1.691(3)
N2 P4 1.684(3)
N2 P3 1.687(3)
Ni1 P1 2.1256(11)
Ni1 P2 2.1326(11)
Ni1 H19 2.8297
Ni1 H10 2.8413
Ni2 P3 2.1326(11)
Ni2 P4 2.1374(11)
Ni2 H51 2.8199
Ni2 H43 2.9345
P1 P2 2.5352(13)
P3 P4 2.5400(13)

loop_
_geom_torsion_atom_site_label_1
_geom_torsion_atom_site_label_2
_geom_torsion_atom_site_label_3
_geom_torsion_atom_site_label_4
_geom_torsion
C6 C1 C2 C3 1.9(5)
P1 C1 C2 C3 175.3(3)
C1 C2 C3 C4 -0.5(5)
C1 C2 C3 C7 178.0(3)
C2 C3 C4 C5 -1.1(6)
C7 C3 C4 C5 -179.6(4)
C3 C4 C5 C6 1.2(6)
C4 C5 C6 O1 179.4(3)
C4 C5 C6 C1 0.2(5)
C2 C1 C6 O1 179.0(3)
P1 C1 C6 O1 5.7(4)
C2 C1 C6 C5 -1.7(5)
P1 C1 C6 C5 -175.0(3)
C14 C9 C10 C11 0.1(5)
P1 C9 C10 C11 -178.7(3)
C9 C10 C11 C12 -0.6(5)
C9 C10 C11 C15 178.7(3)
C10 C11 C12 C13 0.7(5)
C15 C11 C12 C13 -178.5(3)
C11 C12 C13 C14 -0.5(6)
C12 C13 C14 O2 179.7(3)
C12 C13 C14 C9 0.0(5)
C10 C9 C14 O2 -179.6(3)
P1 C9 C14 O2 -0.8(5)
C10 C9 C14 C13 0.2(5)
P1 C9 C14 C13 178.9(3)
C23 C18 C19 C20 -1.5(5)
P2 C18 C19 C20 176.5(3)
C18 C19 C20 C21 0.6(5)
C18 C19 C20 C24 -178.2(3)
C19 C20 C21 C22 0.3(6)
C24 C20 C21 C22 179.1(4)
C20 C21 C22 C23 -0.3(6)
C21 C22 C23 O3 -179.1(3)
C21 C22 C23 C18 -0.7(6)
C19 C18 C23 O3 -179.9(3)
P2 C18 C23 O3 2.2(5)
C19 C18 C23 C22 1.5(5)
P2 C18 C23 C22 -176.4(3)
C31 C26 C27 C28 0.6(5)
P2 C26 C27 C28 177.7(3)
C26 C27 C28 C29 -0.1(6)
C26 C27 C28 C32 178.1(4)
C27 C28 C29 C30 -0.2(6)
C32 C28 C29 C30 -178.4(4)
C28 C29 C30 C31 0.0(6)
C29 C30 C31 O4 -179.3(3)
C29 C30 C31 C26 0.5(5)
C27 C26 C31 O4 179.0(3)
P2 C26 C31 O4 1.9(4)
C27 C26 C31 C30 -0.8(5)
P2 C26 C31 C30 -177.9(3)
C39 C34 C35 C36 0.5(5)
P3 C34 C35 C36 -176.5(3)
C34 C35 C36 C37 -1.5(5)
C34 C35 C36 C40 -180.0(3)
C35 C36 C37 C38 0.8(6)
C40 C36 C37 C38 179.3(4)
C36 C37 C38 C39 0.9(6)
C37 C38 C39 O5 177.6(3)
C37 C38 C39 C34 -1.9(5)
C35 C34 C39 O5 -178.3(3)
P3 C34 C39 O5 -1.4(4)
C35 C34 C39 C38 1.2(5)
P3 C34 C39 C38 178.2(3)
C47 C42 C43 C44 0.8(5)
P3 C42 C43 C44 -177.1(3)
C42 C43 C44 C45 -1.1(5)
C42 C43 C44 C48 178.0(3)
C43 C44 C45 C46 0.5(5)
C48 C44 C45 C46 -178.6(3)
C44 C45 C46 C47 0.4(5)
C45 C46 C47 O6 178.6(3)
C45 C46 C47 C42 -0.8(5)
C43 C42 C47 O6 -179.2(3)
P3 C42 C47 O6 -1.4(4)
C43 C42 C47 C46 0.3(5)
P3 C42 C47 C46 178.1(3)
C55 C50 C51 C52 0.2(5)
P4 C50 C51 C52 178.0(3)
C50 C51 C52 C53 -0.6(5)
C50 C51 C52 C56 -179.7(3)
C51 C52 C53 C54 0.4(5)
C56 C52 C53 C54 179.6(3)
C52 C53 C54 C55 0.2(6)
C53 C54 C55 O7 179.2(3)
C53 C54 C55 C50 -0.6(5)
C51 C50 C55 O7 -179.4(3)
P4 C50 C55 O7 2.9(5)
C51 C50 C55 C54 0.5(5)
P4 C50 C55 C54 -177.2(3)
C63 C58 C59 C60 -1.9(5)
P4 C58 C59 C60 -176.2(3)
C58 C59 C60 C61 -0.3(5)
C58 C59 C60 C64 -179.2(3)
C59 C60 C61 C62 1.7(6)
C64 C60 C61 C62 -179.3(3)
C60 C61 C62 C63 -1.0(6)
C61 C62 C63 O8 178.6(3)
C61 C62 C63 C58 -1.2(5)
C59 C58 C63 O8 -177.2(3)
P4 C58 C63 O8 -3.0(4)
C59 C58 C63 C62 2.6(5)
P4 C58 C63 C62 176.9(3)
C5 C6 O1 C8 0.9(5)
C1 C6 O1 C8 -179.8(3)
C13 C14 O2 C16 6.6(5)
C9 C14 O2 C16 -173.7(3)
C22 C23 O3 C25 15.9(5)
C18 C23 O3 C25 -162.7(3)
C30 C31 O4 C33 -7.9(5)
C26 C31 O4 C33 172.4(3)
C38 C39 O5 C41 4.0(5)
C34 C39 O5 C41 -176.5(3)
C46 C47 O6 C49 -13.1(5)
C42 C47 O6 C49 166.4(3)
C54 C55 O7 C57 0.2(5)
C50 C55 O7 C57 -180.0(3)
C62 C63 O8 C65 -4.9(5)
C58 C63 O8 C65 175.0(3)
C17 N1 P1 C1 -70.5(3)
P2 N1 P1 C1 124.92(15)
C17 N1 P1 C9 47.1(3)
P2 N1 P1 C9 -117.49(15)
C17 N1 P1 Ni1 164.2(3)
P2 N1 P1 Ni1 -0.40(12)
C17 N1 P1 P2 164.6(4)
C6 C1 P1 N1 -51.3(3)
C2 C1 P1 N1 135.5(3)
C6 C1 P1 C9 -171.3(3)
C2 C1 P1 C9 15.4(3)
C6 C1 P1 Ni1 58.6(3)
C2 C1 P1 Ni1 -114.6(3)
C6 C1 P1 P2 -7.0(4)
C2 C1 P1 P2 179.7(2)
C10 C9 P1 N1 114.6(3)
C14 C9 P1 N1 -64.2(3)
C10 C9 P1 C1 -124.2(3)
C14 C9 P1 C1 57.1(3)
C10 C9 P1 Ni1 9.7(3)
C14 C9 P1 Ni1 -169.1(3)
C10 C9 P1 P2 70.3(3)
C14 C9 P1 P2 -108.5(3)
P2 Ni1 P1 N1 0.33(10)
Br2 Ni1 P1 N1 -38.53(18)
Br1 Ni1 P1 N1 172.18(9)
H19 Ni1 P1 N1 54.9
H10 Ni1 P1 N1 -122.3
P2 Ni1 P1 C1 -118.63(14)
Br2 Ni1 P1 C1 -157.48(16)
Br1 Ni1 P1 C1 53.23(14)
H19 Ni1 P1 C1 -64.0
H10 Ni1 P1 C1 118.8
P2 Ni1 P1 C9 114.72(13)
Br2 Ni1 P1 C9 75.86(19)
Br1 Ni1 P1 C9 -73.42(12)
H19 Ni1 P1 C9 169.3
H10 Ni1 P1 C9 -7.9
Br2 Ni1 P1 P2 -38.86(13)
Br1 Ni1 P1 P2 171.86(3)
H19 Ni1 P1 P2 54.6
H10 Ni1 P1 P2 -122.6
C17 N1 P2 C26 -37.3(3)
P1 N1 P2 C26 127.13(15)
C17 N1 P2 C18 79.7(3)
P1 N1 P2 C18 -115.90(16)
C17 N1 P2 Ni1 -164.0(3)
P1 N1 P2 Ni1 0.40(12)
C17 N1 P2 P1 -164.4(4)
C27 C26 P2 N1 135.0(3)
C31 C26 P2 N1 -48.0(3)
C27 C26 P2 C18 14.3(3)
C31 C26 P2 C18 -168.7(3)
C27 C26 P2 Ni1 -115.2(3)
C31 C26 P2 Ni1 61.9(3)
C27 C26 P2 P1 178.3(2)
C31 C26 P2 P1 -4.7(4)
C19 C18 P2 N1 121.5(3)
C23 C18 P2 N1 -60.5(3)
C19 C18 P2 C26 -118.3(3)
C23 C18 P2 C26 59.6(3)
C19 C18 P2 Ni1 16.6(3)
C23 C18 P2 Ni1 -165.5(3)
C19 C18 P2 P1 76.4(3)
C23 C18 P2 P1 -105.7(3)
P1 Ni1 P2 N1 -0.33(10)
Br2 Ni1 P2 N1 170.48(10)
Br1 Ni1 P2 N1 -33.02(17)
H19 Ni1 P2 N1 -127.2
H10 Ni1 P2 N1 56.5
P1 Ni1 P2 C26 -118.36(14)
Br2 Ni1 P2 C26 52.45(13)
Br1 Ni1 P2 C26 -151.04(16)
H19 Ni1 P2 C26 114.8
H10 Ni1 P2 C26 -61.5
P1 Ni1 P2 C18 115.27(13)
Br2 Ni1 P2 C18 -73.92(13)
Br1 Ni1 P2 C18 82.58(18)
H19 Ni1 P2 C18 -11.6
H10 Ni1 P2 C18 172.1
Br2 Ni1 P2 P1 170.81(3)
Br1 Ni1 P2 P1 -32.69(13)
H19 Ni1 P2 P1 -126.9
H10 Ni1 P2 P1 56.8
C1 P1 P2 N1 -78.7(2)
C9 P1 P2 N1 83.2(2)
Ni1 P1 P2 N1 179.50(15)
N1 P1 P2 C26 -75.8(2)
C1 P1 P2 C26 -154.5(2)
C9 P1 P2 C26 7.5(2)
Ni1 P1 P2 C26 103.75(15)
N1 P1 P2 C18 85.8(2)
C1 P1 P2 C18 7.1(2)
C9 P1 P2 C18 168.99(19)
Ni1 P1 P2 C18 -94.74(15)
N1 P1 P2 Ni1 -179.50(15)
C1 P1 P2 Ni1 101.80(15)
C9 P1 P2 Ni1 -96.27(14)
C66 N2 P3 C34 34.9(3)
P4 N2 P3 C34 -128.92(15)
C66 N2 P3 C42 -81.1(3)
P4 N2 P3 C42 115.03(16)
C66 N2 P3 Ni2 163.3(3)
P4 N2 P3 Ni2 -0.57(12)
C66 N2 P3 P4 163.9(4)
C35 C34 P3 N2 -137.1(3)
C39 C34 P3 N2 46.0(3)
C35 C34 P3 C42 -16.6(3)
C39 C34 P3 C42 166.5(3)
C35 C34 P3 Ni2 112.7(3)
C39 C34 P3 Ni2 -64.2(3)
C35 C34 P3 P4 -179.1(2)
C39 C34 P3 P4 4.0(4)
C43 C42 P3 N2 -132.0(3)
C47 C42 P3 N2 50.2(3)
C43 C42 P3 C34 108.8(3)
C47 C42 P3 C34 -69.0(3)
C43 C42 P3 Ni2 -27.3(3)
C47 C42 P3 Ni2 154.9(2)
C43 C42 P3 P4 -87.1(3)
C47 C42 P3 P4 95.1(3)
P4 Ni2 P3 N2 0.47(10)
Br4 Ni2 P3 N2 40.76(16)
Br3 Ni2 P3 N2 -168.47(10)
H51 Ni2 P3 N2 -56.5
H43 Ni2 P3 N2 135.2
P4 Ni2 P3 C34 118.27(14)
Br4 Ni2 P3 C34 158.56(15)
Br3 Ni2 P3 C34 -50.67(14)
H51 Ni2 P3 C34 61.3
H43 Ni2 P3 C34 -107.0
P4 Ni2 P3 C42 -115.30(12)
Br4 Ni2 P3 C42 -75.00(17)
Br3 Ni2 P3 C42 75.76(12)
H51 Ni2 P3 C42 -172.2
H43 Ni2 P3 C42 19.4
Br4 Ni2 P3 P4 40.29(12)
Br3 Ni2 P3 P4 -168.94(3)
H51 Ni2 P3 P4 -56.9
H43 Ni2 P3 P4 134.7
C66 N2 P4 C58 69.9(3)
P3 N2 P4 C58 -126.12(15)
C66 N2 P4 C50 -46.8(3)
P3 N2 P4 C50 117.14(16)
C66 N2 P4 Ni2 -163.4(3)
P3 N2 P4 Ni2 0.57(12)
C66 N2 P4 P3 -164.0(4)
C59 C58 P4 N2 -134.7(3)
C63 C58 P4 N2 51.1(3)
C59 C58 P4 C50 -15.8(3)
C63 C58 P4 C50 170.1(3)
C59 C58 P4 Ni2 115.0(3)
C63 C58 P4 Ni2 -59.1(3)
C59 C58 P4 P3 -178.5(2)
C63 C58 P4 P3 7.4(4)
C51 C50 P4 N2 -114.0(3)
C55 C50 P4 N2 63.7(3)
C51 C50 P4 C58 125.5(3)
C55 C50 P4 C58 -56.8(3)
C51 C50 P4 Ni2 -10.0(3)
C55 C50 P4 Ni2 167.7(3)
C51 C50 P4 P3 -70.2(3)
C55 C50 P4 P3 107.5(3)
P3 Ni2 P4 N2 -0.47(10)
Br4 Ni2 P4 N2 -169.90(10)
Br3 Ni2 P4 N2 44.30(17)
H51 Ni2 P4 N2 121.7
H43 Ni2 P4 N2 -49.0
P3 Ni2 P4 C58 118.61(14)
Br4 Ni2 P4 C58 -50.82(14)
Br3 Ni2 P4 C58 163.38(16)
H51 Ni2 P4 C58 -119.2
H43 Ni2 P4 C58 70.1
P3 Ni2 P4 C50 -113.84(13)
Br4 Ni2 P4 C50 76.74(12)
Br3 Ni2 P4 C50 -69.06(18)
H51 Ni2 P4 C50 8.4
H43 Ni2 P4 C50 -162.4
Br4 Ni2 P4 P3 -169.43(3)
Br3 Ni2 P4 P3 44.77(13)
H51 Ni2 P4 P3 122.2
H43 Ni2 P4 P3 -48.5
C34 P3 P4 N2 73.3(2)
C42 P3 P4 N2 -86.5(2)
Ni2 P3 P4 N2 179.29(15)
N2 P3 P4 C58 77.4(2)
C34 P3 P4 C58 150.6(2)
C42 P3 P4 C58 -9.1(2)
Ni2 P3 P4 C58 -103.34(15)
N2 P3 P4 C50 -82.8(2)
C34 P3 P4 C50 -9.6(2)
C42 P3 P4 C50 -169.35(19)
Ni2 P3 P4 C50 96.46(14)
N2 P3 P4 Ni2 -179.29(15)
C34 P3 P4 Ni2 -106.04(15)
C42 P3 P4 Ni2 94.19(14)
